data_2224051
loop_
_publ_author_name
'Zhao, Dan'
'Li, Feifei'
'Cheng, Wendan'
'Zhang, Hao'

_publ_section_title
;
 Dipotassium samarium(III) molybdate(VI) phosphate(V),
 K~2~Sm(MoO~4~)(PO~4~)
;
_journal_coeditor_code WM2263
_journal_issue 11
_journal_name_full 'Acta Crystallographica Section E'
_journal_page_first i78
_journal_paper_doi 10.1107/S1600536809041622
_journal_volume 65
_journal_year 2009
_chemical_formula_iupac 'K2 Sm (Mo O4) (P O4)'
_chemical_formula_structural 'K2 [Sm (Mo O4) (P O4)]'
_chemical_formula_sum 'K2 Mo O8 P Sm'
_chemical_formula_weight 483.46
_chemical_name_systematic
;
Dipotassium samarium(III) molybdate(VI) phosphate(V)
;
_space_group_IT_number 73
_symmetry_cell_setting orthorhombic
_symmetry_space_group_name_Hall '-I 2b 2c'
_symmetry_space_group_name_H-M 'I b c a'
_atom_sites_solution_primary direct
_atom_sites_solution_secondary difmap
_audit_creation_method SHELXL-97
_cell_angle_alpha 90.00
_cell_angle_beta 90.00
_cell_angle_gamma 90.00
_cell_formula_units_Z 8
_cell_length_a 12.345(9)
_cell_length_b 7.004(5)
_cell_length_c 19.733(12)
_cell_measurement_reflns_used 369
_cell_measurement_temperature 298(2)
_cell_measurement_theta_max 27.3717
_cell_measurement_theta_min 3.0858
_cell_volume 1706(2)
_computing_cell_refinement 'CrystalClear (Rigaku, 2000)'
_computing_data_collection 'CrystalClear (Rigaku, 2000)'
_computing_data_reduction 'CrystalClear (Rigaku, 2000)'
_computing_molecular_graphics 'SHELXTL (Sheldrick, 2008) and DIAMOND (Brandenburg & Putz, 2005)'
_computing_publication_material 'SHELXTL (Sheldrick, 2008)'
_computing_structure_refinement 'SHELXL97 (Sheldrick, 2008)'
_computing_structure_solution 'SHELXS97 (Sheldrick, 2008)'
_diffrn_ambient_temperature 298(2)
_diffrn_detector_area_resol_mean 14.6306
_diffrn_measured_fraction_theta_full 0.993
_diffrn_measured_fraction_theta_max 0.993
_diffrn_measurement_device_type 'Rigaku Saturn 70'
_diffrn_measurement_method \w
_diffrn_radiation_monochromator graphite
_diffrn_radiation_source 'fine-focus sealed tube'
_diffrn_radiation_type MoK\a
_diffrn_radiation_wavelength 0.71073
_diffrn_reflns_av_R_equivalents 0.0219
_diffrn_reflns_av_sigmaI/netI 0.0186
_diffrn_reflns_limit_h_max 15
_diffrn_reflns_limit_h_min -15
_diffrn_reflns_limit_k_max 8
_diffrn_reflns_limit_k_min -9
_diffrn_reflns_limit_l_max 25
_diffrn_reflns_limit_l_min -25
_diffrn_reflns_number 3660
_diffrn_reflns_theta_full 27.46
_diffrn_reflns_theta_max 27.46
_diffrn_reflns_theta_min 2.06
_diffrn_standards_number 0
_exptl_absorpt_coefficient_mu 9.457
_exptl_absorpt_correction_T_max 1.0000
_exptl_absorpt_correction_T_min 0.7424
_exptl_absorpt_correction_type multi-scan
_exptl_absorpt_process_details '(CrystalClear; Rigaku, 2000)'
_exptl_crystal_colour colourless
_exptl_crystal_density_diffrn 3.764
_exptl_crystal_density_method 'not measured'
_exptl_crystal_description Prism
_exptl_crystal_F_000 1768
_exptl_crystal_size_max 0.15
_exptl_crystal_size_mid 0.10
_exptl_crystal_size_min 0.05
_refine_diff_density_max 0.849
_refine_diff_density_min -0.993
_refine_ls_extinction_method none
_refine_ls_goodness_of_fit_ref 1.013
_refine_ls_matrix_type full
_refine_ls_number_parameters 61
_refine_ls_number_reflns 979
_refine_ls_number_restraints 0
_refine_ls_restrained_S_all 1.013
_refine_ls_R_factor_all 0.0203
_refine_ls_R_factor_gt 0.0143
_refine_ls_shift/su_max 0.000
_refine_ls_shift/su_mean 0.000
_refine_ls_structure_factor_coef Fsqd
_refine_ls_weighting_details 'w=1/[\s^2^(Fo^2^)+(0.0630P)^2^] where P=(Fo^2^+2Fc^2^)/3'
_refine_ls_weighting_scheme calc
_refine_ls_wR_factor_gt 0.0463
_refine_ls_wR_factor_ref 0.0785
_reflns_number_gt 903
_reflns_number_total 979
_reflns_threshold_expression I>2\s(I)
_cod_data_source_file wm2263.cif
_cod_data_source_block I
_cod_original_formula_sum 'K2 Mo O8 P Sm '
_cod_database_code 2224051
_cod_database_fobs_code 2224051

loop_
_symmetry_equiv_pos_as_xyz
'x, y, z'
'-x, -y+1/2, z'
'x, -y, -z+1/2'
'-x+1/2, y, -z'
'x+1/2, y+1/2, z+1/2'
'-x+1/2, -y+1, z+1/2'
'x+1/2, -y+1/2, -z+1'
'-x+1, y+1/2, -z+1/2'
'-x, -y, -z'
'x, y-1/2, -z'
'-x, y, z-1/2'
'x-1/2, -y, z'
'-x+1/2, -y+1/2, -z+1/2'
'x+1/2, y, -z+1/2'
'-x+1/2, y+1/2, z'
'x, -y+1/2, z+1/2'

loop_
_atom_site_type_symbol
_atom_site_label
_atom_site_fract_x
_atom_site_fract_y
_atom_site_fract_z
_atom_site_U_iso_or_equiv
_atom_site_adp_type
_atom_site_calc_flag
_atom_site_refinement_flags
_atom_site_occupancy
_atom_site_disorder_assembly
_atom_site_disorder_group
K K1 0.17099(8) 0.28431(16) 0.09418(5) 0.0233(3) Uani d . 1 . .
Sm Sm1 0.42384(2) 0.5000 0.2500 0.00627(15) Uani d S 1 . .
Mo Mo1 0.5000 0.2500 0.08208(2) 0.01213(17) Uani d S 1 . .
P P1 0.17826(12) 0.5000 0.2500 0.0066(4) Uani d S 1 . .
O O1 0.0995(3) 0.6698(4) 0.26009(13) 0.0111(6) Uani d . 1 . .
O O2 0.2522(3) 0.5240(3) 0.18818(14) 0.0113(6) Uani d . 1 . .
O O3 0.4690(3) 0.4533(5) 0.13294(14) 0.0177(6) Uani d . 1 . .
O O4 0.3879(3) 0.1914(5) 0.03256(15) 0.0292(8) Uani d . 1 . .

loop_
_atom_site_aniso_label
_atom_site_aniso_U_11
_atom_site_aniso_U_22
_atom_site_aniso_U_33
_atom_site_aniso_U_12
_atom_site_aniso_U_13
_atom_site_aniso_U_23
K1 0.0327(6) 0.0226(5) 0.0147(4) -0.0016(4) -0.0042(4) -0.0018(4)
Sm1 0.0049(2) 0.0050(2) 0.0090(2) 0.000 0.000 0.00005(8)
Mo1 0.0142(3) 0.0153(3) 0.0069(3) 0.00155(19) 0.000 0.000
P1 0.0041(8) 0.0042(9) 0.0115(8) 0.000 0.000 0.0001(4)
O1 0.0065(13) 0.0058(15) 0.0212(13) 0.0000(12) -0.0006(11) -0.0018(11)
O2 0.0085(14) 0.0139(14) 0.0116(13) -0.0026(11) -0.0010(12) 0.0021(10)
O3 0.0228(18) 0.0192(15) 0.0112(13) 0.0032(14) 0.0029(12) -0.0013(12)
O4 0.032(2) 0.033(2) 0.0224(15) -0.0012(16) -0.0163(15) 0.0016(14)

loop_
_atom_type_symbol
_atom_type_description
_atom_type_scat_dispersion_real
_atom_type_scat_dispersion_imag
_atom_type_scat_source
K K 0.2009 0.2494 'International Tables Vol C Tables 4.2.6.8 and 6.1.1.4'
Mo Mo -1.6832 0.6857 'International Tables Vol C Tables 4.2.6.8 and 6.1.1.4'
O O 0.0106 0.0060 'International Tables Vol C Tables 4.2.6.8 and 6.1.1.4'
P P 0.1023 0.0942 'International Tables Vol C Tables 4.2.6.8 and 6.1.1.4'
Sm Sm -0.1638 3.4418 'International Tables Vol C Tables 4.2.6.8 and 6.1.1.4'

loop_
_geom_angle_atom_site_label_1
_geom_angle_atom_site_label_2
_geom_angle_atom_site_label_3
_geom_angle_site_symmetry_1
_geom_angle_site_symmetry_3
_geom_angle
_geom_angle_publ_flag
O4 K1 O2 4 . 153.25(10) ?
O4 K1 O2 4 15_545 123.87(11) ?
O2 K1 O2 . 15_545 79.73(9) ?
O4 K1 O3 4 15_545 83.90(10) ?
O2 K1 O3 . 15_545 121.45(10) ?
O2 K1 O3 15_545 15_545 61.05(10) ?
O4 K1 O4 4 . 79.19(11) ?
O2 K1 O4 . . 94.69(10) ?
O2 K1 O4 15_545 . 79.85(10) ?
O3 K1 O4 15_545 . 116.70(11) ?
O4 K1 O1 4 3_565 146.34(11) ?
O2 K1 O1 . 3_565 52.27(9) ?
O2 K1 O1 15_545 3_565 62.16(9) ?
O3 K1 O1 15_545 3_565 70.78(8) ?
O4 K1 O1 . 3_565 131.75(9) ?
O4 K1 O4 4 15 78.43(8) ?
O2 K1 O4 . 15 77.88(9) ?
O2 K1 O4 15_545 15 157.51(9) ?
O3 K1 O4 15_545 15 131.29(10) ?
O4 K1 O4 . 15 104.03(10) ?
O1 K1 O4 3_565 15 101.61(9) ?
O4 K1 O3 4 12_565 98.70(10) ?
O2 K1 O3 . 12_565 76.53(10) ?
O2 K1 O3 15_545 12_565 119.10(9) ?
O3 K1 O3 15_545 12_565 86.19(11) ?
O4 K1 O3 . 12_565 156.35(10) ?
O1 K1 O3 3_565 12_565 58.87(8) ?
O4 K1 O3 15 12_565 52.93(8) ?
O1 Sm1 O1 15_545 13_565 165.83(15) ?
O1 Sm1 O3 15_545 . 88.61(10) ?
O1 Sm1 O3 13_565 . 94.68(10) ?
O1 Sm1 O3 15_545 3_565 94.68(10) ?
O1 Sm1 O3 13_565 3_565 88.61(10) ?
O3 Sm1 O3 . 3_565 153.13(16) ?
O1 Sm1 O2 15_545 . 90.20(9) ?
O1 Sm1 O2 13_565 . 77.48(9) ?
O3 Sm1 O2 . . 74.39(11) ?
O3 Sm1 O2 3_565 . 132.14(11) ?
O1 Sm1 O2 15_545 3_565 77.48(9) ?
O1 Sm1 O2 13_565 3_565 90.20(9) ?
O3 Sm1 O2 . 3_565 132.14(11) ?
O3 Sm1 O2 3_565 3_565 74.39(11) ?
O2 Sm1 O2 . 3_565 60.33(15) ?
O1 Sm1 O1 15_545 14 126.05(8) ?
O1 Sm1 O1 13_565 14 68.11(13) ?
O3 Sm1 O1 . 14 77.59(10) ?
O3 Sm1 O1 3_565 14 78.98(10) ?
O2 Sm1 O1 . 14 133.07(9) ?
O2 Sm1 O1 3_565 14 145.94(9) ?
O1 Sm1 O1 15_545 12_665 68.11(13) ?
O1 Sm1 O1 13_565 12_665 126.05(8) ?
O3 Sm1 O1 . 12_665 78.98(10) ?
O3 Sm1 O1 3_565 12_665 77.59(10) ?
O2 Sm1 O1 . 12_665 145.94(9) ?
O2 Sm1 O1 3_565 12_665 133.07(9) ?
O1 Sm1 O1 14 12_665 58.14(15) ?
O4 Mo1 O4 2_655 . 111.8(2) ?
O4 Mo1 O3 2_655 . 107.33(15) ?
O4 Mo1 O3 . . 109.46(16) ?
O4 Mo1 O3 2_655 2_655 109.46(16) ?
O4 Mo1 O3 . 2_655 107.33(15) ?
O3 Mo1 O3 . 2_655 111.5(2) ?
O2 P1 O2 . 3_565 106.9(3) ?
O2 P1 O1 . 3_565 110.83(15) ?
O2 P1 O1 3_565 3_565 113.07(14) ?
O2 P1 O1 . . 113.08(14) ?
O2 P1 O1 3_565 . 110.83(15) ?
O1 P1 O1 3_565 . 102.3(3) ?
P1 O1 Sm1 . 13_565 145.66(18) ?
P1 O1 Sm1 . 14_455 99.81(16) ?
Sm1 O1 Sm1 13_565 14_455 111.05(13) ?
P1 O1 K1 . 3_565 91.19(13) ?
Sm1 O1 K1 13_565 3_565 90.67(9) ?
Sm1 O1 K1 14_455 3_565 112.46(9) ?
P1 O2 Sm1 . . 96.39(15) ?
P1 O2 K1 . . 104.95(15) ?
Sm1 O2 K1 . . 128.43(12) ?
P1 O2 K1 . 15 144.03(15) ?
Sm1 O2 K1 . 15 94.74(11) ?
K1 O2 K1 . 15 94.39(10) ?
Mo1 O3 Sm1 . . 134.48(17) ?
Mo1 O3 K1 . 15 126.79(14) ?
Sm1 O3 K1 . 15 90.36(10) ?
Mo1 O3 K1 . 12_665 99.04(13) ?
Sm1 O3 K1 . 12_665 109.51(11) ?
K1 O3 K1 15 12_665 86.78(10) ?
Mo1 O4 K1 . 4 132.86(18) ?
Mo1 O4 K1 . . 115.37(15) ?
K1 O4 K1 4 . 94.75(10) ?
Mo1 O4 K1 . 15_545 100.26(13) ?
K1 O4 K1 4 15_545 120.73(12) ?
K1 O4 K1 . 15_545 80.58(9) ?

loop_
_geom_bond_atom_site_label_1
_geom_bond_atom_site_label_2
_geom_bond_site_symmetry_2
_geom_bond_distance
_geom_bond_publ_flag
K1 O4 4 2.685(3) y
K1 O2 . 2.695(3) y
K1 O2 15_545 2.768(3) y
K1 O3 15_545 2.991(4) y
K1 O4 . 3.012(4) y
K1 O1 3_565 3.025(3) y
K1 O4 15 3.184(4) y
K1 O3 12_565 3.191(4) y
Sm1 O1 15_545 2.339(3) y
Sm1 O1 13_565 2.339(3) ?
Sm1 O3 . 2.399(3) y
Sm1 O3 3_565 2.399(3) ?
Sm1 O2 . 2.451(3) y
Sm1 O2 3_565 2.451(3) ?
Sm1 O1 14 2.481(3) y
Sm1 O1 12_665 2.481(3) ?
Mo1 O4 2_655 1.743(3) ?
Mo1 O4 . 1.743(3) y
Mo1 O3 . 1.784(3) y
Mo1 O3 2_655 1.784(3) ?
P1 O2 . 1.533(3) y
P1 O2 3_565 1.533(3) ?
P1 O1 3_565 1.549(3) ?
P1 O1 . 1.549(3) y
O1 Sm1 13_565 2.339(3) ?
O1 Sm1 14_455 2.481(3) ?
O1 K1 3_565 3.025(3) ?
O2 K1 15 2.768(3) ?
O3 K1 15 2.991(4) ?
O3 K1 12_665 3.191(4) ?
O4 K1 4 2.685(3) ?
O4 K1 15_545 3.184(4) ?
